data_4027590
loop_
_publ_author_name
'Michael A. Terzidis'
'Tryfon Zarganes-Tzitzikas'
'Constantinos Tsimenidis'
'Julia Stephanidou-Stephanatou'
'Constantinos A. Tsoleridis'
'George E. Kostakis'

_publ_section_title
;
 One-Pot Five-Component Synthesis of Spirocyclopenta[b]chromene
 Derivatives and Their Acid-Catalyzed Rearrangement
;
_journal_name_full 'Journal of Organic Chemistry'
_journal_page_first 9018
_journal_page_last 9028
_journal_paper_doi 10.1021/jo3014947
_journal_volume 77
_journal_year 2012
_chemical_formula_sum 'C32 H35 N3 O10'
_chemical_formula_weight 621.63
_chemical_name_systematic
; 
 ? 
;
_space_group_IT_number 14
_symmetry_cell_setting monoclinic
_symmetry_space_group_name_Hall '-P 2ybc'
_symmetry_space_group_name_H-M 'P 1 21/c 1'
_atom_sites_solution_hydrogens geom
_atom_sites_solution_primary direct
_atom_sites_solution_secondary difmap
_audit_creation_method SHELXL-97
_cell_angle_alpha 90.00
_cell_angle_beta 104.630(8)
_cell_angle_gamma 90.00
_cell_formula_units_Z 4
_cell_length_a 12.4645(13)
_cell_length_b 14.0496(10)
_cell_length_c 18.536(2)
_cell_measurement_reflns_used 7896
_cell_measurement_temperature 180(2)
_cell_measurement_theta_max 24.60
_cell_measurement_theta_min 1.69
_cell_volume 3140.8(5)
_computing_cell_refinement 'STOE X-AREA'
_computing_data_collection 'STOE X-AREA'
_computing_data_reduction 'STOE X-RED'
_computing_structure_refinement 'SHELXL-97 (Sheldrick, 1997)'
_computing_structure_solution 'SHELXS-97 (Sheldrick, 1990)'
_diffrn_ambient_temperature 180(2)
_diffrn_detector 'image plate ( 34 cm diameter )'
_diffrn_detector_type STOE
_diffrn_measured_fraction_theta_full 0.998
_diffrn_measured_fraction_theta_max 0.991
_diffrn_measurement_device '2-circle goniometer'
_diffrn_measurement_device_type 'STOE IPDS 2'
_diffrn_radiation_monochromator graphite
_diffrn_radiation_source 'fine-focus sealed tube'
_diffrn_radiation_type MoK\a
_diffrn_radiation_wavelength 0.71073
_diffrn_reflns_av_R_equivalents 0.0615
_diffrn_reflns_av_sigmaI/netI 0.0906
_diffrn_reflns_limit_h_max 15
_diffrn_reflns_limit_h_min -15
_diffrn_reflns_limit_k_max 16
_diffrn_reflns_limit_k_min -17
_diffrn_reflns_limit_l_max 22
_diffrn_reflns_limit_l_min -21
_diffrn_reflns_number 16575
_diffrn_reflns_theta_full 25.00
_diffrn_reflns_theta_max 25.65
_diffrn_reflns_theta_min 1.69
_exptl_absorpt_coefficient_mu 0.099
_exptl_absorpt_correction_T_max 0.9729
_exptl_absorpt_correction_T_min 0.9617
_exptl_absorpt_correction_type multi-scan
_exptl_absorpt_process_details 'XPREP in SHELXTL 6.14 (BrukerAXS Inc., 2003)'
_exptl_crystal_colour yellow
_exptl_crystal_density_diffrn 1.315
_exptl_crystal_description block
_exptl_crystal_F_000 1312
_exptl_crystal_size_max 0.40
_exptl_crystal_size_mid 0.34
_exptl_crystal_size_min 0.28
_refine_diff_density_max 0.307
_refine_diff_density_min -0.385
_refine_diff_density_rms 0.042
_refine_ls_extinction_method none
_refine_ls_goodness_of_fit_ref 0.967
_refine_ls_hydrogen_treatment constr
_refine_ls_matrix_type full
_refine_ls_number_parameters 415
_refine_ls_number_reflns 5891
_refine_ls_number_restraints 36
_refine_ls_restrained_S_all 0.964
_refine_ls_R_factor_all 0.0984
_refine_ls_R_factor_gt 0.0479
_refine_ls_shift/su_max 0.002
_refine_ls_shift/su_mean 0.000
_refine_ls_structure_factor_coef Fsqd
_refine_ls_weighting_details 'calc w=1/[\s^2^(Fo^2^)+(0.0305P)^2^+0.0000P] where P=(Fo^2^+2Fc^2^)/3'
_refine_ls_weighting_scheme calc
_refine_ls_wR_factor_gt 0.0970
_refine_ls_wR_factor_ref 0.1029
_reflns_number_gt 2918
_reflns_number_total 5891
_reflns_threshold_expression >2sigma(I)
_cod_data_source_file jo3014947_si_005.cif
_cod_data_source_block t572
_cod_original_cell_volume 3140.7(5)
_cod_database_code 4027590

loop_
_symmetry_equiv_pos_as_xyz
'x, y, z'
'-x, y+1/2, -z+1/2'
'-x, -y, -z'
'x, -y-1/2, z-1/2'

loop_
_atom_site_label
_atom_site_type_symbol
_atom_site_fract_x
_atom_site_fract_y
_atom_site_fract_z
_atom_site_U_iso_or_equiv
_atom_site_adp_type
_atom_site_occupancy
_atom_site_symmetry_multiplicity
_atom_site_calc_flag
_atom_site_refinement_flags
_atom_site_disorder_assembly
_atom_site_disorder_group
C1 C -0.00207(18) 0.84312(19) 0.02033(13) 0.0404(6) Uani 1 1 d . . .
C2 C -0.09916(19) 0.87776(19) 0.03325(13) 0.0456(7) Uani 1 1 d . . .
H2A H -0.1002 0.9370 0.0578 0.055 Uiso 1 1 calc R . .
C3 C -0.1948(2) 0.8245(2) 0.00973(14) 0.0511(7) Uani 1 1 d . . .
H3A H -0.2625 0.8475 0.0178 0.061 Uiso 1 1 calc R . .
C4 C -0.1928(2) 0.7382(2) -0.02548(15) 0.0524(7) Uani 1 1 d . . .
H4A H -0.2590 0.7020 -0.0414 0.063 Uiso 1 1 calc R . .
C5 C -0.09502(19) 0.70437(18) -0.03767(13) 0.0432(6) Uani 1 1 d . . .
H5A H -0.0941 0.6448 -0.0617 0.052 Uiso 1 1 calc R . .
C6 C 0.00285(18) 0.75725(18) -0.01486(12) 0.0380(6) Uani 1 1 d . . .
C7 C 0.11263(17) 0.72287(18) -0.02647(13) 0.0374(6) Uani 1 1 d . . .
C8 C 0.10678(17) 0.64461(18) -0.08295(13) 0.0388(6) Uani 1 1 d . . .
C9 C 0.15253(18) 0.56550(19) -0.04884(13) 0.0400(6) Uani 1 1 d . . .
C10 C 0.19296(18) 0.58325(19) 0.03170(14) 0.0418(6) Uani 1 1 d . . .
C11 C 0.0551(2) 0.65763(19) -0.16363(14) 0.0416(6) Uani 1 1 d . . .
C12 C 0.0593(2) 0.6093(2) -0.28449(14) 0.0590(8) Uani 1 1 d . . .
H12A H 0.0990 0.5649 -0.3093 0.088 Uiso 1 1 calc R . .
H12B H 0.0702 0.6745 -0.3000 0.088 Uiso 1 1 calc R . .
H12C H -0.0199 0.5940 -0.2983 0.088 Uiso 1 1 calc R . .
C13 C 0.1723(2) 0.47396(19) -0.08397(14) 0.0448(6) Uani 1 1 d . . .
C14 C 0.0825(2) 0.3457(2) -0.15826(16) 0.0604(8) Uani 1 1 d . . .
H14A H 0.0077 0.3199 -0.1778 0.091 Uiso 1 1 calc R . .
H14B H 0.1292 0.2980 -0.1266 0.091 Uiso 1 1 calc R . .
H14C H 0.1144 0.3620 -0.1999 0.091 Uiso 1 1 calc R . .
C15 C 0.2759(2) 0.5393(2) 0.16081(15) 0.0525(7) Uani 1 1 d . . .
C16A C 0.3023(5) 0.4402(4) 0.1945(3) 0.0598(11) Uani 0.50 1 d PU A 1
H16A H 0.3738 0.4189 0.1874 0.090 Uiso 0.50 1 calc PR A 1
H16B H 0.2440 0.3957 0.1698 0.090 Uiso 0.50 1 calc PR A 1
H16C H 0.3059 0.4425 0.2479 0.090 Uiso 0.50 1 calc PR A 1
C16B C 0.2036(5) 0.4681(4) 0.2020(3) 0.0598(11) Uani 0.50 1 d PU A 2
H16D H 0.1247 0.4844 0.1854 0.090 Uiso 0.50 1 calc PR A 2
H16E H 0.2289 0.4759 0.2562 0.090 Uiso 0.50 1 calc PR A 2
H16F H 0.2143 0.4019 0.1888 0.090 Uiso 0.50 1 calc PR A 2
C17A C 0.3960(5) 0.5916(5) 0.1660(4) 0.0708(17) Uani 0.50 1 d PU A 1
H17A H 0.3986 0.6141 0.1164 0.106 Uiso 0.50 1 calc PR A 1
H17B H 0.4562 0.5461 0.1844 0.106 Uiso 0.50 1 calc PR A 1
H17C H 0.4046 0.6458 0.2003 0.106 Uiso 0.50 1 calc PR A 1
C17B C 0.3875(5) 0.5227(6) 0.1821(4) 0.0708(17) Uani 0.50 1 d PU A 2
H17D H 0.4247 0.5618 0.1519 0.106 Uiso 0.50 1 calc PR A 2
H17E H 0.4019 0.4553 0.1747 0.106 Uiso 0.50 1 calc PR A 2
H17F H 0.4159 0.5390 0.2349 0.106 Uiso 0.50 1 calc PR A 2
C18A C 0.2456(8) 0.6387(6) 0.1935(5) 0.0663(19) Uani 0.50 1 d PU A 1
H18A H 0.2888 0.6899 0.1786 0.099 Uiso 0.50 1 calc PR A 1
H18B H 0.2631 0.6351 0.2481 0.099 Uiso 0.50 1 calc PR A 1
H18C H 0.1663 0.6516 0.1739 0.099 Uiso 0.50 1 calc PR A 1
C18B C 0.2046(8) 0.5923(6) 0.1917(5) 0.0663(19) Uani 0.50 1 d PU A 2
H18D H 0.1295 0.5898 0.1588 0.099 Uiso 0.50 1 calc PR A 2
H18E H 0.2298 0.6586 0.1976 0.099 Uiso 0.50 1 calc PR A 2
H18F H 0.2040 0.5660 0.2406 0.099 Uiso 0.50 1 calc PR A 2
C19 C 0.17812(18) 0.81319(18) -0.03755(13) 0.0376(6) Uani 1 1 d . . .
C20 C 0.30061(18) 0.79956(19) -0.03839(14) 0.0432(6) Uani 1 1 d . . .
C21 C 0.36798(18) 0.8780(2) 0.01281(14) 0.0487(7) Uani 1 1 d . . .
H21A H 0.3818 0.9306 -0.0201 0.058 Uiso 1 1 calc R . .
C22 C 0.28616(19) 0.91468(19) 0.05473(14) 0.0436(6) Uani 1 1 d . . .
C23 C 0.18491(19) 0.87981(17) 0.02657(13) 0.0390(6) Uani 1 1 d . . .
C24 C 0.12203(19) 0.86510(19) -0.10677(15) 0.0401(6) Uani 1 1 d . . .
C25 C 0.42195(18) 0.7072(2) -0.10042(15) 0.0508(7) Uani 1 1 d . . .
C26 C 0.3830(2) 0.6495(2) -0.17275(16) 0.0649(9) Uani 1 1 d . . .
H26A H 0.3426 0.6914 -0.2128 0.097 Uiso 1 1 calc R . .
H26B H 0.3340 0.5980 -0.1651 0.097 Uiso 1 1 calc R . .
H26C H 0.4474 0.6224 -0.1866 0.097 Uiso 1 1 calc R . .
C27 C 0.4851(2) 0.6418(2) -0.03748(17) 0.0641(8) Uani 1 1 d . . .
H27A H 0.4374 0.5884 -0.0316 0.096 Uiso 1 1 calc R . .
H27B H 0.5063 0.6778 0.0092 0.096 Uiso 1 1 calc R . .
H27C H 0.5518 0.6173 -0.0499 0.096 Uiso 1 1 calc R . .
C28 C 0.4908(2) 0.7913(2) -0.11327(16) 0.0617(8) Uani 1 1 d . . .
H28A H 0.4474 0.8302 -0.1543 0.093 Uiso 1 1 calc R . .
H28B H 0.5579 0.7683 -0.1261 0.093 Uiso 1 1 calc R . .
H28C H 0.5116 0.8298 -0.0678 0.093 Uiso 1 1 calc R . .
C29 C 0.4797(3) 0.8501(3) 0.06446(19) 0.0720(10) Uani 1 1 d . . .
C30 C 0.5704(3) 0.7620(3) 0.1687(2) 0.1324(18) Uani 1 1 d . . .
H30A H 0.5555 0.7169 0.2053 0.199 Uiso 1 1 calc R . .
H30B H 0.6065 0.8189 0.1945 0.199 Uiso 1 1 calc R . .
H30C H 0.6192 0.7321 0.1413 0.199 Uiso 1 1 calc R . .
C31 C 0.3237(2) 0.9823(2) 0.11629(15) 0.0518(7) Uani 1 1 d . . .
C32 C 0.2658(3) 1.0889(2) 0.19858(17) 0.0803(10) Uani 1 1 d . . .
H32A H 0.1977 1.1097 0.2111 0.120 Uiso 1 1 calc R . .
H32B H 0.3015 1.1437 0.1816 0.120 Uiso 1 1 calc R . .
H32C H 0.3164 1.0611 0.2428 0.120 Uiso 1 1 calc R . .
N1 N 0.08563(18) 0.91116(18) -0.15738(13) 0.0582(6) Uani 1 1 d . . .
N2 N 0.31779(15) 0.73662(16) -0.08210(11) 0.0449(5) Uani 1 1 d . . .
N3 N 0.23283(16) 0.52159(16) 0.07968(11) 0.0478(6) Uani 1 1 d . A .
O1 O 0.09219(12) 0.89998(12) 0.04906(9) 0.0432(4) Uani 1 1 d . . .
O2 O 0.17595(12) 0.67991(12) 0.04290(8) 0.0428(4) Uani 1 1 d . . .
O3 O -0.01918(14) 0.71210(14) -0.18842(9) 0.0555(5) Uani 1 1 d . . .
O4 O 0.10203(13) 0.60105(13) -0.20407(9) 0.0504(5) Uani 1 1 d . . .
O5 O 0.26214(15) 0.44595(14) -0.08489(11) 0.0614(6) Uani 1 1 d . . .
O6 O 0.07665(13) 0.43033(12) -0.11480(9) 0.0482(5) Uani 1 1 d . . .
O7 O 0.46488(18) 0.78935(18) 0.11594(13) 0.0847(7) Uani 1 1 d . . .
O8 O 0.56691(16) 0.8791(2) 0.05893(13) 0.0952(9) Uani 1 1 d . . .
O9 O 0.41832(16) 1.00382(16) 0.14204(11) 0.0741(6) Uani 1 1 d . . .
O10 O 0.23889(15) 1.01806(14) 0.13956(10) 0.0631(6) Uani 1 1 d . . .

loop_
_atom_site_aniso_label
_atom_site_aniso_U_11
_atom_site_aniso_U_22
_atom_site_aniso_U_33
_atom_site_aniso_U_23
_atom_site_aniso_U_13
_atom_site_aniso_U_12
C1 0.0363(13) 0.0475(18) 0.0351(14) 0.0015(13) 0.0049(11) -0.0059(12)
C2 0.0479(15) 0.0459(18) 0.0419(15) -0.0027(13) 0.0096(12) 0.0039(12)
C3 0.0368(14) 0.064(2) 0.0507(17) 0.0047(16) 0.0082(12) 0.0052(13)
C4 0.0381(15) 0.062(2) 0.0536(18) -0.0015(16) 0.0058(12) -0.0077(13)
C5 0.0437(14) 0.0407(17) 0.0429(15) -0.0037(13) 0.0065(12) -0.0061(12)
C6 0.0413(13) 0.0388(17) 0.0317(14) 0.0023(12) 0.0051(11) -0.0025(11)
C7 0.0337(12) 0.0399(16) 0.0338(14) 0.0007(12) -0.0003(10) -0.0024(11)
C8 0.0315(12) 0.0424(17) 0.0395(15) -0.0027(13) 0.0035(11) -0.0024(11)
C9 0.0369(13) 0.0422(17) 0.0371(14) -0.0008(13) 0.0024(11) -0.0043(11)
C10 0.0405(13) 0.0361(17) 0.0440(16) 0.0004(14) 0.0017(12) -0.0031(12)
C11 0.0379(14) 0.0440(18) 0.0399(15) -0.0039(14) 0.0043(12) -0.0032(12)
C12 0.0748(19) 0.063(2) 0.0349(15) -0.0016(14) 0.0067(13) 0.0061(15)
C13 0.0427(15) 0.0425(18) 0.0434(16) 0.0047(14) 0.0002(12) -0.0001(13)
C14 0.0688(18) 0.0449(19) 0.0614(19) -0.0169(16) 0.0050(15) -0.0013(14)
C15 0.0581(17) 0.0446(18) 0.0438(17) 0.0031(14) -0.0073(13) -0.0014(13)
C16A 0.068(3) 0.064(3) 0.040(2) 0.004(2) 0.000(2) -0.004(2)
C16B 0.068(3) 0.064(3) 0.040(2) 0.004(2) 0.000(2) -0.004(2)
C17A 0.053(2) 0.095(5) 0.054(3) -0.012(4) -0.006(2) -0.004(4)
C17B 0.053(2) 0.095(5) 0.054(3) -0.012(4) -0.006(2) -0.004(4)
C18A 0.086(6) 0.069(7) 0.039(2) -0.006(4) 0.007(3) 0.013(3)
C18B 0.086(6) 0.069(7) 0.039(2) -0.006(4) 0.007(3) 0.013(3)
C19 0.0344(12) 0.0402(16) 0.0365(14) -0.0013(12) 0.0055(10) -0.0021(11)
C20 0.0351(13) 0.0448(18) 0.0458(16) 0.0077(14) 0.0031(11) 0.0003(11)
C21 0.0378(14) 0.0557(19) 0.0482(16) -0.0047(14) 0.0026(12) -0.0047(12)
C22 0.0446(14) 0.0402(17) 0.0422(15) -0.0007(13) 0.0041(12) -0.0060(12)
C23 0.0414(14) 0.0381(16) 0.0369(14) -0.0008(12) 0.0086(11) -0.0027(11)
C24 0.0393(13) 0.0386(16) 0.0426(16) -0.0064(14) 0.0108(12) -0.0041(12)
C25 0.0353(14) 0.066(2) 0.0524(17) -0.0050(15) 0.0136(12) -0.0001(13)
C26 0.0479(16) 0.084(2) 0.067(2) -0.0224(18) 0.0218(14) -0.0015(15)
C27 0.0516(16) 0.068(2) 0.074(2) 0.0044(18) 0.0171(15) 0.0123(15)
C28 0.0449(15) 0.076(2) 0.065(2) 0.0003(17) 0.0157(14) -0.0054(14)
C29 0.054(2) 0.090(3) 0.060(2) -0.025(2) -0.0072(16) 0.0046(18)
C30 0.116(3) 0.143(4) 0.093(3) 0.003(3) -0.056(2) 0.045(3)
C31 0.0529(17) 0.056(2) 0.0432(17) -0.0043(15) 0.0068(14) -0.0164(14)
C32 0.102(2) 0.081(3) 0.064(2) -0.036(2) 0.0317(18) -0.032(2)
N1 0.0628(15) 0.0553(17) 0.0511(15) 0.0075(13) 0.0042(12) 0.0072(12)
N2 0.0415(11) 0.0493(15) 0.0440(13) -0.0004(12) 0.0107(10) -0.0009(10)
N3 0.0476(12) 0.0447(15) 0.0433(14) 0.0058(12) -0.0030(10) -0.0002(10)
O1 0.0406(9) 0.0457(12) 0.0425(10) -0.0090(8) 0.0090(8) -0.0063(8)
O2 0.0470(9) 0.0408(11) 0.0335(9) 0.0027(8) -0.0028(7) 0.0003(8)
O3 0.0596(11) 0.0595(14) 0.0402(10) 0.0002(10) -0.0009(9) 0.0165(10)
O4 0.0536(10) 0.0579(13) 0.0364(10) -0.0012(9) 0.0051(8) 0.0104(9)
O5 0.0456(11) 0.0548(14) 0.0787(15) -0.0103(10) 0.0061(10) 0.0075(9)
O6 0.0480(10) 0.0411(12) 0.0510(11) -0.0087(9) 0.0040(8) -0.0037(8)
O7 0.0778(14) 0.0901(19) 0.0647(15) 0.0016(14) -0.0219(12) 0.0169(13)
O8 0.0356(11) 0.145(2) 0.0964(18) -0.0393(16) 0.0014(11) -0.0069(13)
O9 0.0558(12) 0.0829(16) 0.0761(15) -0.0277(12) 0.0024(11) -0.0221(11)
O10 0.0665(13) 0.0667(15) 0.0575(13) -0.0240(11) 0.0181(10) -0.0207(10)

loop_
_atom_type_symbol
_atom_type_description
_atom_type_scat_dispersion_real
_atom_type_scat_dispersion_imag
_atom_type_scat_source
C C 0.0033 0.0016 'International Tables Vol C Tables 4.2.6.8 and 6.1.1.4'
H H 0.0000 0.0000 'International Tables Vol C Tables 4.2.6.8 and 6.1.1.4'
N N 0.0061 0.0033 'International Tables Vol C Tables 4.2.6.8 and 6.1.1.4'
O O 0.0106 0.0060 'International Tables Vol C Tables 4.2.6.8 and 6.1.1.4'

loop_
_geom_angle_atom_site_label_1
_geom_angle_atom_site_label_2
_geom_angle_atom_site_label_3
_geom_angle
C6 C1 C2 122.4(2)
C6 C1 O1 122.8(2)
C2 C1 O1 114.7(2)
C1 C2 C3 118.6(3)
C1 C2 H2A 120.7
C3 C2 H2A 120.7
C4 C3 C2 120.5(2)
C4 C3 H3A 119.8
C2 C3 H3A 119.8
C5 C4 C3 120.2(2)
C5 C4 H4A 119.9
C3 C4 H4A 119.9
C4 C5 C6 120.4(3)
C4 C5 H5A 119.8
C6 C5 H5A 119.8
C1 C6 C5 117.9(2)
C1 C6 C7 119.7(2)
C5 C6 C7 122.5(2)
O2 C7 C8 103.35(19)
O2 C7 C6 108.27(17)
C8 C7 C6 116.34(18)
O2 C7 C19 105.64(17)
C8 C7 C19 116.09(19)
C6 C7 C19 106.4(2)
C9 C8 C11 127.3(2)
C9 C8 C7 109.8(2)
C11 C8 C7 122.9(2)
C8 C9 C10 109.6(2)
C8 C9 C13 127.6(2)
C10 C9 C13 122.5(2)
N3 C10 O2 128.0(2)
N3 C10 C9 125.2(2)
O2 C10 C9 106.8(2)
O3 C11 O4 125.0(2)
O3 C11 C8 124.2(2)
O4 C11 C8 110.8(2)
O4 C12 H12A 109.5
O4 C12 H12B 109.5
H12A C12 H12B 109.5
O4 C12 H12C 109.5
H12A C12 H12C 109.5
H12B C12 H12C 109.5
O5 C13 O6 125.7(3)
O5 C13 C9 123.5(2)
O6 C13 C9 110.8(2)
O6 C14 H14A 109.5
O6 C14 H14B 109.5
H14A C14 H14B 109.5
O6 C14 H14C 109.5
H14A C14 H14C 109.5
H14B C14 H14C 109.5
C17B C15 C18B 133.1(5)
C17B C15 N3 110.2(4)
C18B C15 N3 113.7(4)
C17B C15 C16A 68.2(4)
C18B C15 C16A 114.4(5)
N3 C15 C16A 104.3(3)
C17B C15 C18A 111.1(5)
C18B C15 C18A 30.9(4)
N3 C15 C18A 118.0(4)
C16A C15 C18A 133.2(5)
C17B C15 C17A 38.4(3)
C18B C15 C17A 113.8(4)
N3 C15 C17A 103.0(3)
C16A C15 C17A 106.5(4)
C18A C15 C17A 83.5(4)
C17B C15 C16B 113.4(4)
C18B C15 C16B 69.7(4)
N3 C15 C16B 105.4(3)
C16A C15 C16B 49.2(3)
C18A C15 C16B 98.2(4)
C17A C15 C16B 146.5(4)
C15 C16A H16A 109.5
C15 C16A H16B 109.5
H16A C16A H16B 109.5
C15 C16A H16C 109.5
H16A C16A H16C 109.5
H16B C16A H16C 109.5
C15 C16B H16D 109.5
C15 C16B H16E 109.5
H16D C16B H16E 109.5
C15 C16B H16F 109.5
H16D C16B H16F 109.5
H16E C16B H16F 109.5
C15 C17A H17A 109.5
C15 C17A H17B 109.5
H17A C17A H17B 109.5
C15 C17A H17C 109.5
H17A C17A H17C 109.5
H17B C17A H17C 109.5
C15 C17B H17D 109.5
C15 C17B H17E 109.5
H17D C17B H17E 109.5
C15 C17B H17F 109.5
H17D C17B H17F 109.5
H17E C17B H17F 109.5
C15 C18A H18A 109.5
C15 C18A H18B 109.5
H18A C18A H18B 109.5
C15 C18A H18C 109.5
H18A C18A H18C 109.5
H18B C18A H18C 109.5
C15 C18B H18D 109.5
C15 C18B H18E 109.5
H18D C18B H18E 109.5
C15 C18B H18F 109.5
H18D C18B H18F 109.5
H18E C18B H18F 109.5
C24 C19 C23 107.3(2)
C24 C19 C20 107.63(18)
C23 C19 C20 103.17(19)
C24 C19 C7 111.53(18)
C23 C19 C7 109.41(19)
C20 C19 C7 117.1(2)
N2 C20 C19 115.2(2)
N2 C20 C21 137.7(2)
C19 C20 C21 106.8(2)
C22 C21 C29 112.9(2)
C22 C21 C20 102.93(19)
C29 C21 C20 117.8(2)
C22 C21 H21A 107.5
C29 C21 H21A 107.5
C20 C21 H21A 107.5
C23 C22 C31 128.9(2)
C23 C22 C21 111.5(2)
C31 C22 C21 119.6(2)
C22 C23 O1 126.9(2)
C22 C23 C19 113.5(2)
O1 C23 C19 119.57(19)
N1 C24 C19 173.9(3)
N2 C25 C28 112.5(2)
N2 C25 C26 104.17(19)
C28 C25 C26 109.9(2)
N2 C25 C27 107.7(2)
C28 C25 C27 112.6(2)
C26 C25 C27 109.6(2)
C25 C26 H26A 109.5
C25 C26 H26B 109.5
H26A C26 H26B 109.5
C25 C26 H26C 109.5
H26A C26 H26C 109.5
H26B C26 H26C 109.5
C25 C27 H27A 109.5
C25 C27 H27B 109.5
H27A C27 H27B 109.5
C25 C27 H27C 109.5
H27A C27 H27C 109.5
H27B C27 H27C 109.5
C25 C28 H28A 109.5
C25 C28 H28B 109.5
H28A C28 H28B 109.5
C25 C28 H28C 109.5
H28A C28 H28C 109.5
H28B C28 H28C 109.5
O8 C29 O7 125.3(3)
O8 C29 C21 124.5(4)
O7 C29 C21 110.2(3)
O7 C30 H30A 109.5
O7 C30 H30B 109.5
H30A C30 H30B 109.5
O7 C30 H30C 109.5
H30A C30 H30C 109.5
H30B C30 H30C 109.5
O9 C31 O10 123.9(3)
O9 C31 C22 124.3(3)
O10 C31 C22 111.8(2)
O10 C32 H32A 109.5
O10 C32 H32B 109.5
H32A C32 H32B 109.5
O10 C32 H32C 109.5
H32A C32 H32C 109.5
H32B C32 H32C 109.5
C20 N2 C25 130.4(2)
C10 N3 C15 125.5(2)
C23 O1 C1 117.38(19)
C10 O2 C7 109.86(17)
C11 O4 C12 115.6(2)
C13 O6 C14 116.8(2)
C29 O7 C30 112.4(3)
C31 O10 C32 116.7(2)

loop_
_geom_bond_atom_site_label_1
_geom_bond_atom_site_label_2
_geom_bond_distance
C1 C6 1.380(3)
C1 C2 1.380(3)
C1 O1 1.409(3)
C2 C3 1.381(3)
C2 H2A 0.9500
C3 C4 1.380(4)
C3 H3A 0.9500
C4 C5 1.379(3)
C4 H4A 0.9500
C5 C6 1.399(3)
C5 H5A 0.9500
C6 C7 1.517(3)
C7 O2 1.459(3)
C7 C8 1.507(3)
C7 C19 1.550(3)
C8 C9 1.333(3)
C8 C11 1.483(3)
C9 C10 1.471(3)
C9 C13 1.490(4)
C10 N3 1.251(3)
C10 O2 1.398(3)
C11 O3 1.199(3)
C11 O4 1.326(3)
C12 O4 1.455(3)
C12 H12A 0.9800
C12 H12B 0.9800
C12 H12C 0.9800
C13 O5 1.191(3)
C13 O6 1.334(3)
C14 O6 1.448(3)
C14 H14A 0.9800
C14 H14B 0.9800
C14 H14C 0.9800
C15 C17B 1.366(7)
C15 C18B 1.390(10)
C15 N3 1.485(3)
C15 C16A 1.527(6)
C15 C18A 1.605(10)
C15 C17A 1.648(7)
C15 C16B 1.657(6)
C16A H16A 0.9800
C16A H16B 0.9800
C16A H16C 0.9800
C16B H16D 0.9800
C16B H16E 0.9800
C16B H16F 0.9800
C17A H17A 0.9800
C17A H17B 0.9800
C17A H17C 0.9800
C17B H17D 0.9800
C17B H17E 0.9800
C17B H17F 0.9800
C18A H18A 0.9800
C18A H18B 0.9800
C18A H18C 0.9800
C18B H18D 0.9800
C18B H18E 0.9800
C18B H18F 0.9800
C19 C24 1.488(4)
C19 C23 1.498(3)
C19 C20 1.543(3)
C20 N2 1.254(3)
C20 C21 1.555(3)
C21 C22 1.520(3)
C21 C29 1.528(4)
C21 H21A 1.0000
C22 C23 1.331(3)
C22 C31 1.467(4)
C23 O1 1.354(3)
C24 N1 1.136(3)
C25 N2 1.481(3)
C25 C28 1.514(4)
C25 C26 1.536(4)
C25 C27 1.537(4)
C26 H26A 0.9800
C26 H26B 0.9800
C26 H26C 0.9800
C27 H27A 0.9800
C27 H27B 0.9800
C27 H27C 0.9800
C28 H28A 0.9800
C28 H28B 0.9800
C28 H28C 0.9800
C29 O8 1.190(4)
C29 O7 1.327(4)
C30 O7 1.478(4)
C30 H30A 0.9800
C30 H30B 0.9800
C30 H30C 0.9800
C31 O9 1.194(3)
C31 O10 1.336(3)
C32 O10 1.455(3)
C32 H32A 0.9800
C32 H32B 0.9800
C32 H32C 0.9800
